data_7236407
loop_
_publ_author_name
'Dang, Minh-Trung'
'Grant, Trevor M.'
'Yan, Han'
'Seferos, Dwight S.'
'Lessard, Beno\^it H.'
'Bender, Timothy P.'

_publ_section_title
;
 Bis(tri-n-alkylsilyl oxide) silicon phthalocyanines: a start to
 establishing a structure property relationship as both ternary additives
 and non-fullerene electron acceptors in bulk heterojunction organic
 photovoltaic devices
;
_journal_issue 24
_journal_name_full 'Journal of Materials Chemistry A'
_journal_page_first 12168
_journal_paper_doi 10.1039/C6TA10739G
_journal_volume 5
_journal_year 2017
_chemical_formula_moiety 'C56 H70 N8 O2 Si3'
_chemical_formula_sum 'C56 H70 N8 O2 Si3'
_chemical_formula_weight 971.47
_chemical_name_common (3BS)2-SiPc
_chemical_name_systematic 'bis(tributylsilane)-silicon phthalocyanine'
_space_group_crystal_system triclinic
_space_group_IT_number 2
_space_group_name_Hall '-P 1'
_space_group_name_H-M_alt 'P -1'
_atom_sites_solution_hydrogens geom
_audit_creation_method SHELXL-2014/7
_audit_update_record
;
2016-12-14 deposited with the CCDC.
2017-04-17 downloaded from the CCDC.
;
_cell_angle_alpha 97.440(2)
_cell_angle_beta 102.813(2)
_cell_angle_gamma 103.840(2)
_cell_formula_units_Z 1
_cell_length_a 10.4051(6)
_cell_length_b 11.1819(7)
_cell_length_c 11.9261(7)
_cell_measurement_reflns_used 9869
_cell_measurement_temperature 147(2)
_cell_measurement_theta_max 27.53
_cell_measurement_theta_min 2.35
_cell_volume 1289.11(13)
_computing_cell_refinement APEX2
_computing_data_collection 'APEX2 (Bruker, 2007)'
_computing_data_reduction 'SAINT (Bruker, 2007)'
_computing_molecular_graphics 'PLATON (Spek, 2009)'
_computing_publication_material 'SHELXTL (Sheldrick, 2008)'
_computing_structure_refinement 'SHELXL-2014/7 (Sheldrick, 2014)'
_computing_structure_solution 'SHELXT (Sheldrick, 2008)'
_diffrn_ambient_temperature 147(2)
_diffrn_measured_fraction_theta_full 1.000
_diffrn_measured_fraction_theta_max 0.997
_diffrn_measurement_device_type 'Bruker Kappa APEX-DUO CCD'
_diffrn_measurement_method '\f and \w scans'
_diffrn_radiation_type MoK\a
_diffrn_radiation_wavelength 0.71073
_diffrn_reflns_av_R_equivalents 0.0262
_diffrn_reflns_av_unetI/netI 0.0205
_diffrn_reflns_Laue_measured_fraction_full 1.000
_diffrn_reflns_Laue_measured_fraction_max 0.997
_diffrn_reflns_limit_h_max 13
_diffrn_reflns_limit_h_min -13
_diffrn_reflns_limit_k_max 14
_diffrn_reflns_limit_k_min -14
_diffrn_reflns_limit_l_max 15
_diffrn_reflns_limit_l_min -15
_diffrn_reflns_number 32438
_diffrn_reflns_point_group_measured_fraction_full 1.000
_diffrn_reflns_point_group_measured_fraction_max 0.997
_diffrn_reflns_theta_full 25.242
_diffrn_reflns_theta_max 27.569
_diffrn_reflns_theta_min 1.785
_diffrn_source 'sealed tube with Bruker Triumph monochromator'
_exptl_absorpt_coefficient_mu 0.143
_exptl_absorpt_correction_T_max 0.7456
_exptl_absorpt_correction_T_min 0.7186
_exptl_absorpt_correction_type multi-scan
_exptl_absorpt_process_details 'SADABS (Sheldrick, 1996)'
_exptl_crystal_colour blue-purple
_exptl_crystal_density_diffrn 1.251
_exptl_crystal_description needle
_exptl_crystal_F_000 520
_exptl_crystal_size_max 0.350
_exptl_crystal_size_mid 0.240
_exptl_crystal_size_min 0.200
_refine_diff_density_max 0.318
_refine_diff_density_min -0.296
_refine_diff_density_rms 0.044
_refine_ls_extinction_method none
_refine_ls_goodness_of_fit_ref 1.030
_refine_ls_hydrogen_treatment constr
_refine_ls_matrix_type full
_refine_ls_number_parameters 316
_refine_ls_number_reflns 5967
_refine_ls_number_restraints 0
_refine_ls_restrained_S_all 1.030
_refine_ls_R_factor_all 0.0437
_refine_ls_R_factor_gt 0.0323
_refine_ls_shift/su_max 0.001
_refine_ls_shift/su_mean 0.000
_refine_ls_structure_factor_coef Fsqd
_refine_ls_weighting_details 'w=1/[\s^2^(Fo^2^)+(0.0391P)^2^+0.6192P] where P=(Fo^2^+2Fc^2^)/3'
_refine_ls_weighting_scheme calc
_refine_ls_wR_factor_gt 0.0803
_refine_ls_wR_factor_ref 0.0887
_reflns_Friedel_coverage 0.000
_reflns_number_gt 4950
_reflns_number_total 5967
_reflns_threshold_expression 'I > 2\s(I)'
_cod_data_source_file c6ta10739g2.cif
_cod_data_source_block d1501
_cod_original_cell_volume 1289.10(13)
_cod_database_code 7236407
_shelx_shelxl_version_number 2014/7
_shelx_space_group_comment
; 
The symmetry employed for this shelxl refinement is uniquely defined 
by the following loop, which should always be used as a source of 
symmetry information in preference to the above space-group names. 
They are only intended as comments. 
;
_shelx_estimated_absorpt_t_min 0.952
_shelx_estimated_absorpt_t_max 0.972

loop_
_space_group_symop_operation_xyz
'x, y, z'
'-x, -y, -z'

loop_
_atom_site_label
_atom_site_type_symbol
_atom_site_fract_x
_atom_site_fract_y
_atom_site_fract_z
_atom_site_U_iso_or_equiv
_atom_site_adp_type
_atom_site_occupancy
_atom_site_site_symmetry_order
_atom_site_calc_flag
_atom_site_refinement_flags_posn
_atom_site_refinement_flags_adp
_atom_site_refinement_flags_occupancy
Si1 Si 0.5000 0.5000 0.5000 0.01313(10) Uani 1 2 d S . P
Si2 Si 0.82058(3) 0.64867(3) 0.61507(3) 0.01530(9) Uani 1 1 d . . .
O1 O 0.65418(8) 0.59503(8) 0.57795(7) 0.01645(18) Uani 1 1 d . . .
N1 N 0.53607(11) 0.60866(10) 0.25502(9) 0.0175(2) Uani 1 1 d . . .
N2 N 0.45915(10) 0.63778(9) 0.43178(9) 0.0148(2) Uani 1 1 d . . .
N3 N 0.36302(11) 0.73291(10) 0.57600(9) 0.0182(2) Uani 1 1 d . . .
N4 N 0.42735(10) 0.54856(9) 0.62831(9) 0.0150(2) Uani 1 1 d . . .
C1 C 0.48400(12) 0.66849(11) 0.32894(11) 0.0159(2) Uani 1 1 d . . .
C2 C 0.44447(12) 0.78179(12) 0.30952(11) 0.0174(2) Uani 1 1 d . . .
C3 C 0.45526(13) 0.85299(13) 0.22262(12) 0.0215(3) Uani 1 1 d . . .
H3A H 0.4907 0.8286 0.1591 0.026 Uiso 1 1 calc R U .
C4 C 0.41191(15) 0.96092(13) 0.23297(12) 0.0258(3) Uani 1 1 d . . .
H4A H 0.4190 1.0123 0.1759 0.031 Uiso 1 1 calc R U .
C5 C 0.35779(15) 0.99597(13) 0.32588(13) 0.0264(3) Uani 1 1 d . . .
H5A H 0.3282 1.0701 0.3299 0.032 Uiso 1 1 calc R U .
C6 C 0.34667(14) 0.92457(12) 0.41195(12) 0.0231(3) Uani 1 1 d . . .
H6A H 0.3096 0.9479 0.4747 0.028 Uiso 1 1 calc R U .
C7 C 0.39223(13) 0.81709(12) 0.40241(11) 0.0179(2) Uani 1 1 d . . .
C8 C 0.40251(12) 0.72610(11) 0.47801(11) 0.0161(2) Uani 1 1 d . . .
C9 C 0.37597(12) 0.65032(11) 0.64477(11) 0.0162(2) Uani 1 1 d . . .
C10 C 0.33704(13) 0.65846(12) 0.75466(11) 0.0180(2) Uani 1 1 d . . .
C11 C 0.28018(14) 0.74225(13) 0.80990(12) 0.0235(3) Uani 1 1 d . . .
H11A H 0.2590 0.8097 0.7758 0.028 Uiso 1 1 calc R U .
C12 C 0.25576(15) 0.72299(14) 0.91673(12) 0.0273(3) Uani 1 1 d . . .
H12A H 0.2171 0.7785 0.9567 0.033 Uiso 1 1 calc R U .
C13 C 0.28684(15) 0.62340(14) 0.96700(12) 0.0256(3) Uani 1 1 d . . .
H13A H 0.2687 0.6128 1.0403 0.031 Uiso 1 1 calc R U .
C14 C 0.34349(13) 0.54006(13) 0.91199(11) 0.0219(3) Uani 1 1 d . . .
H14A H 0.3649 0.4727 0.9461 0.026 Uiso 1 1 calc R U .
C15 C 0.36773(12) 0.55926(12) 0.80450(11) 0.0178(2) Uani 1 1 d . . .
C16 C 0.42440(12) 0.49202(12) 0.72417(10) 0.0160(2) Uani 1 1 d . . .
C17 C 0.86865(13) 0.77206(12) 0.75224(11) 0.0204(3) Uani 1 1 d . . .
H17A H 0.9612 0.7748 0.7987 0.025 Uiso 1 1 calc R U .
H17B H 0.8741 0.8548 0.7294 0.025 Uiso 1 1 calc R U .
C18 C 0.76981(14) 0.75208(13) 0.83054(12) 0.0240(3) Uani 1 1 d . . .
H18A H 0.6754 0.7397 0.7821 0.029 Uiso 1 1 calc R U .
H18B H 0.7725 0.6743 0.8612 0.029 Uiso 1 1 calc R U .
C19 C 0.80175(15) 0.86036(14) 0.93376(12) 0.0268(3) Uani 1 1 d . . .
H19A H 0.8941 0.8700 0.9849 0.032 Uiso 1 1 calc R U .
H19B H 0.8034 0.9391 0.9037 0.032 Uiso 1 1 calc R U .
C20 C 0.69746(19) 0.84054(17) 1.00625(14) 0.0402(4) Uani 1 1 d . . .
H20A H 0.7176 0.9157 1.0666 0.060 Uiso 1 1 calc R U .
H20B H 0.7028 0.7682 1.0436 0.060 Uiso 1 1 calc R U .
H20C H 0.6050 0.8250 0.9551 0.060 Uiso 1 1 calc R U .
C21 C 0.87760(13) 0.71665(12) 0.49299(11) 0.0195(3) Uani 1 1 d . . .
H21A H 0.9791 0.7396 0.5130 0.023 Uiso 1 1 calc R U .
H21B H 0.8432 0.6504 0.4214 0.023 Uiso 1 1 calc R U .
C22 C 0.83182(13) 0.83209(12) 0.46408(11) 0.0199(3) Uani 1 1 d . . .
H22A H 0.7313 0.8132 0.4524 0.024 Uiso 1 1 calc R U .
H22B H 0.8757 0.9026 0.5317 0.024 Uiso 1 1 calc R U .
C23 C 0.86755(15) 0.87302(13) 0.35483(12) 0.0246(3) Uani 1 1 d . . .
H23A H 0.9672 0.8864 0.3641 0.029 Uiso 1 1 calc R U .
H23B H 0.8184 0.8048 0.2861 0.029 Uiso 1 1 calc R U .
C24 C 0.83036(15) 0.99305(13) 0.33144(13) 0.0275(3) Uani 1 1 d . . .
H24A H 0.8608 1.0177 0.2636 0.041 Uiso 1 1 calc R U .
H24B H 0.8757 1.0602 0.4003 0.041 Uiso 1 1 calc R U .
H24C H 0.7307 0.9783 0.3153 0.041 Uiso 1 1 calc R U .
C25 C 0.90797(13) 0.52302(12) 0.64180(11) 0.0197(3) Uani 1 1 d . . .
H25A H 0.8695 0.4540 0.5724 0.024 Uiso 1 1 calc R U .
H25B H 1.0062 0.5580 0.6463 0.024 Uiso 1 1 calc R U .
C26 C 0.89906(13) 0.46589(12) 0.75106(11) 0.0205(3) Uani 1 1 d . . .
H26A H 0.9419 0.5327 0.8219 0.025 Uiso 1 1 calc R U .
H26B H 0.8014 0.4316 0.7490 0.025 Uiso 1 1 calc R U .
C27 C 0.97014(15) 0.36167(14) 0.75932(12) 0.0249(3) Uani 1 1 d . . .
H27A H 0.9293 0.2969 0.6869 0.030 Uiso 1 1 calc R U .
H27B H 1.0682 0.3971 0.7635 0.030 Uiso 1 1 calc R U .
C28 C 0.95999(18) 0.29934(17) 0.86432(15) 0.0387(4) Uani 1 1 d . . .
H28A H 1.0088 0.2345 0.8645 0.058 Uiso 1 1 calc R U .
H28B H 0.8633 0.2609 0.8594 0.058 Uiso 1 1 calc R U .
H28C H 1.0013 0.3625 0.9367 0.058 Uiso 1 1 calc R U .

loop_
_atom_site_aniso_label
_atom_site_aniso_U_11
_atom_site_aniso_U_22
_atom_site_aniso_U_33
_atom_site_aniso_U_23
_atom_site_aniso_U_13
_atom_site_aniso_U_12
Si1 0.0137(2) 0.0138(2) 0.0129(2) 0.00348(17) 0.00412(17) 0.00467(17)
Si2 0.01410(16) 0.01559(17) 0.01623(17) 0.00339(12) 0.00390(12) 0.00404(13)
O1 0.0149(4) 0.0176(4) 0.0165(4) 0.0037(3) 0.0038(3) 0.0040(3)
N1 0.0178(5) 0.0194(5) 0.0162(5) 0.0048(4) 0.0051(4) 0.0057(4)
N2 0.0151(5) 0.0152(5) 0.0143(5) 0.0032(4) 0.0038(4) 0.0047(4)
N3 0.0206(5) 0.0175(5) 0.0175(5) 0.0030(4) 0.0055(4) 0.0071(4)
N4 0.0148(5) 0.0157(5) 0.0148(5) 0.0037(4) 0.0038(4) 0.0048(4)
C1 0.0144(6) 0.0172(6) 0.0153(6) 0.0046(5) 0.0026(4) 0.0034(5)
C2 0.0153(6) 0.0168(6) 0.0188(6) 0.0041(5) 0.0021(5) 0.0038(5)
C3 0.0223(6) 0.0243(7) 0.0199(6) 0.0090(5) 0.0056(5) 0.0074(5)
C4 0.0284(7) 0.0249(7) 0.0267(7) 0.0138(6) 0.0054(6) 0.0091(6)
C5 0.0299(7) 0.0210(7) 0.0312(7) 0.0092(6) 0.0053(6) 0.0127(6)
C6 0.0273(7) 0.0198(6) 0.0244(7) 0.0049(5) 0.0065(5) 0.0106(5)
C7 0.0179(6) 0.0170(6) 0.0176(6) 0.0040(5) 0.0024(5) 0.0045(5)
C8 0.0166(6) 0.0142(6) 0.0170(6) 0.0030(5) 0.0030(5) 0.0049(5)
C9 0.0156(6) 0.0161(6) 0.0167(6) 0.0017(5) 0.0039(5) 0.0048(5)
C10 0.0166(6) 0.0211(6) 0.0164(6) 0.0033(5) 0.0046(5) 0.0050(5)
C11 0.0275(7) 0.0256(7) 0.0213(6) 0.0049(5) 0.0082(5) 0.0128(6)
C12 0.0319(8) 0.0329(8) 0.0230(7) 0.0026(6) 0.0124(6) 0.0167(6)
C13 0.0288(7) 0.0339(8) 0.0182(6) 0.0060(6) 0.0108(5) 0.0116(6)
C14 0.0226(6) 0.0262(7) 0.0194(6) 0.0070(5) 0.0075(5) 0.0082(5)
C15 0.0156(6) 0.0202(6) 0.0175(6) 0.0028(5) 0.0046(5) 0.0049(5)
C16 0.0137(5) 0.0186(6) 0.0152(6) 0.0040(5) 0.0035(4) 0.0031(5)
C17 0.0184(6) 0.0194(6) 0.0201(6) 0.0008(5) 0.0019(5) 0.0033(5)
C18 0.0272(7) 0.0235(7) 0.0202(6) 0.0023(5) 0.0069(5) 0.0055(6)
C19 0.0336(8) 0.0281(7) 0.0170(6) 0.0012(5) 0.0025(6) 0.0106(6)
C20 0.0545(11) 0.0446(10) 0.0246(8) 0.0027(7) 0.0160(7) 0.0164(8)
C21 0.0189(6) 0.0172(6) 0.0224(6) 0.0042(5) 0.0077(5) 0.0030(5)
C22 0.0193(6) 0.0188(6) 0.0212(6) 0.0045(5) 0.0060(5) 0.0037(5)
C23 0.0286(7) 0.0210(7) 0.0251(7) 0.0075(5) 0.0093(6) 0.0052(5)
C24 0.0261(7) 0.0239(7) 0.0314(8) 0.0109(6) 0.0055(6) 0.0040(6)
C25 0.0180(6) 0.0228(6) 0.0198(6) 0.0051(5) 0.0053(5) 0.0075(5)
C26 0.0184(6) 0.0245(7) 0.0204(6) 0.0056(5) 0.0055(5) 0.0082(5)
C27 0.0261(7) 0.0306(7) 0.0261(7) 0.0119(6) 0.0106(6) 0.0159(6)
C28 0.0472(10) 0.0499(10) 0.0377(9) 0.0255(8) 0.0202(8) 0.0313(8)

loop_
_atom_type_symbol
_atom_type_description
_atom_type_scat_dispersion_real
_atom_type_scat_dispersion_imag
_atom_type_scat_source
C C 0.0033 0.0016 'International Tables Vol C Tables 4.2.6.8 and 6.1.1.4'
H H 0.0000 0.0000 'International Tables Vol C Tables 4.2.6.8 and 6.1.1.4'
N N 0.0061 0.0033 'International Tables Vol C Tables 4.2.6.8 and 6.1.1.4'
O O 0.0106 0.0060 'International Tables Vol C Tables 4.2.6.8 and 6.1.1.4'
Si Si 0.0817 0.0704 'International Tables Vol C Tables 4.2.6.8 and 6.1.1.4'

loop_
_geom_angle_atom_site_label_1
_geom_angle_atom_site_label_2
_geom_angle_atom_site_label_3
_geom_angle
_geom_angle_site_symmetry_1
_geom_angle_site_symmetry_3
O1 Si1 O1 180.0 . 2_666
O1 Si1 N2 89.66(4) . .
O1 Si1 N2 90.34(4) 2_666 .
O1 Si1 N2 90.34(4) . 2_666
O1 Si1 N2 89.66(4) 2_666 2_666
N2 Si1 N2 180.0 . 2_666
O1 Si1 N4 88.12(4) . .
O1 Si1 N4 91.88(4) 2_666 .
N2 Si1 N4 89.90(4) . .
N2 Si1 N4 90.10(4) 2_666 .
O1 Si1 N4 91.87(4) . 2_666
O1 Si1 N4 88.12(4) 2_666 2_666
N2 Si1 N4 90.10(4) . 2_666
N2 Si1 N4 89.90(4) 2_666 2_666
N4 Si1 N4 180.00(6) . 2_666
O1 Si2 C25 112.57(5) . .
O1 Si2 C21 109.35(5) . .
C25 Si2 C21 106.65(6) . .
O1 Si2 C17 106.89(5) . .
C25 Si2 C17 110.22(6) . .
C21 Si2 C17 111.23(6) . .
Si2 O1 Si1 156.31(6) . .
C16 N1 C1 121.45(11) 2_666 .
C1 N2 C8 107.18(10) . .
C1 N2 Si1 126.30(8) . .
C8 N2 Si1 126.50(8) . .
C8 N3 C9 121.41(11) . .
C9 N4 C16 107.35(10) . .
C9 N4 Si1 126.38(8) . .
C16 N4 Si1 126.17(8) . .
N1 C1 N2 127.90(11) . .
N1 C1 C2 122.19(11) . .
N2 C1 C2 109.90(10) . .
C7 C2 C3 121.59(12) . .
C7 C2 C1 106.49(11) . .
C3 C2 C1 131.88(12) . .
C4 C3 C2 117.04(12) . .
C4 C3 H3A 121.5 . .
C2 C3 H3A 121.5 . .
C3 C4 C5 121.48(12) . .
C3 C4 H4A 119.3 . .
C5 C4 H4A 119.3 . .
C6 C5 C4 121.32(13) . .
C6 C5 H5A 119.3 . .
C4 C5 H5A 119.3 . .
C5 C6 C7 117.14(13) . .
C5 C6 H6A 121.4 . .
C7 C6 H6A 121.4 . .
C2 C7 C6 121.43(12) . .
C2 C7 C8 106.66(11) . .
C6 C7 C8 131.87(12) . .
N3 C8 N2 127.76(11) . .
N3 C8 C7 122.48(11) . .
N2 C8 C7 109.75(10) . .
N3 C9 N4 128.01(11) . .
N3 C9 C10 122.23(11) . .
N4 C9 C10 109.75(10) . .
C11 C10 C15 121.41(12) . .
C11 C10 C9 132.07(12) . .
C15 C10 C9 106.52(11) . .
C12 C11 C10 117.18(12) . .
C12 C11 H11A 121.4 . .
C10 C11 H11A 121.4 . .
C11 C12 C13 121.44(12) . .
C11 C12 H12A 119.3 . .
C13 C12 H12A 119.3 . .
C14 C13 C12 121.35(12) . .
C14 C13 H13A 119.3 . .
C12 C13 H13A 119.3 . .
C13 C14 C15 117.21(12) . .
C13 C14 H14A 121.4 . .
C15 C14 H14A 121.4 . .
C10 C15 C14 121.41(12) . .
C10 C15 C16 106.58(11) . .
C14 C15 C16 132.00(12) . .
N1 C16 N4 127.97(11) 2_666 .
N1 C16 C15 122.24(11) 2_666 .
N4 C16 C15 109.78(10) . .
C18 C17 Si2 115.01(9) . .
C18 C17 H17A 108.5 . .
Si2 C17 H17A 108.5 . .
C18 C17 H17B 108.5 . .
Si2 C17 H17B 108.5 . .
H17A C17 H17B 107.5 . .
C19 C18 C17 114.05(12) . .
C19 C18 H18A 108.7 . .
C17 C18 H18A 108.7 . .
C19 C18 H18B 108.7 . .
C17 C18 H18B 108.7 . .
H18A C18 H18B 107.6 . .
C20 C19 C18 112.73(13) . .
C20 C19 H19A 109.0 . .
C18 C19 H19A 109.0 . .
C20 C19 H19B 109.0 . .
C18 C19 H19B 109.0 . .
H19A C19 H19B 107.8 . .
C19 C20 H20A 109.5 . .
C19 C20 H20B 109.5 . .
H20A C20 H20B 109.5 . .
C19 C20 H20C 109.5 . .
H20A C20 H20C 109.5 . .
H20B C20 H20C 109.5 . .
C22 C21 Si2 116.35(9) . .
C22 C21 H21A 108.2 . .
Si2 C21 H21A 108.2 . .
C22 C21 H21B 108.2 . .
Si2 C21 H21B 108.2 . .
H21A C21 H21B 107.4 . .
C23 C22 C21 113.39(11) . .
C23 C22 H22A 108.9 . .
C21 C22 H22A 108.9 . .
C23 C22 H22B 108.9 . .
C21 C22 H22B 108.9 . .
H22A C22 H22B 107.7 . .
C24 C23 C22 113.02(12) . .
C24 C23 H23A 109.0 . .
C22 C23 H23A 109.0 . .
C24 C23 H23B 109.0 . .
C22 C23 H23B 109.0 . .
H23A C23 H23B 107.8 . .
C23 C24 H24A 109.5 . .
C23 C24 H24B 109.5 . .
H24A C24 H24B 109.5 . .
C23 C24 H24C 109.5 . .
H24A C24 H24C 109.5 . .
H24B C24 H24C 109.5 . .
C26 C25 Si2 117.89(9) . .
C26 C25 H25A 107.8 . .
Si2 C25 H25A 107.8 . .
C26 C25 H25B 107.8 . .
Si2 C25 H25B 107.8 . .
H25A C25 H25B 107.2 . .
C27 C26 C25 112.21(11) . .
C27 C26 H26A 109.2 . .
C25 C26 H26A 109.2 . .
C27 C26 H26B 109.2 . .
C25 C26 H26B 109.2 . .
H26A C26 H26B 107.9 . .
C28 C27 C26 114.07(12) . .
C28 C27 H27A 108.7 . .
C26 C27 H27A 108.7 . .
C28 C27 H27B 108.7 . .
C26 C27 H27B 108.7 . .
H27A C27 H27B 107.6 . .
C27 C28 H28A 109.5 . .
C27 C28 H28B 109.5 . .
H28A C28 H28B 109.5 . .
C27 C28 H28C 109.5 . .
H28A C28 H28C 109.5 . .
H28B C28 H28C 109.5 . .

loop_
_geom_bond_atom_site_label_1
_geom_bond_atom_site_label_2
_geom_bond_distance
_geom_bond_site_symmetry_2
Si1 O1 1.6835(8) .
Si1 O1 1.6835(8) 2_666
Si1 N2 1.9237(10) .
Si1 N2 1.9238(10) 2_666
Si1 N4 1.9241(10) .
Si1 N4 1.9241(10) 2_666
Si2 O1 1.6272(9) .
Si2 C25 1.8711(13) .
Si2 C21 1.8717(13) .
Si2 C17 1.8848(13) .
N1 C16 1.3216(16) 2_666
N1 C1 1.3232(16) .
N2 C1 1.3771(15) .
N2 C8 1.3813(15) .
N3 C8 1.3212(16) .
N3 C9 1.3229(16) .
N4 C9 1.3780(15) .
N4 C16 1.3788(15) .
C1 C2 1.4529(17) .
C2 C7 1.3911(18) .
C2 C3 1.3939(17) .
C3 C4 1.3862(19) .
C3 H3A 0.9500 .
C4 C5 1.403(2) .
C4 H4A 0.9500 .
C5 C6 1.3875(19) .
C5 H5A 0.9500 .
C6 C7 1.3940(18) .
C6 H6A 0.9500 .
C7 C8 1.4513(17) .
C9 C10 1.4534(17) .
C10 C11 1.3929(18) .
C10 C15 1.3934(18) .
C11 C12 1.3866(19) .
C11 H11A 0.9500 .
C12 C13 1.401(2) .
C12 H12A 0.9500 .
C13 C14 1.3864(19) .
C13 H13A 0.9500 .
C14 C15 1.3935(17) .
C14 H14A 0.9500 .
C15 C16 1.4515(17) .
C16 N1 1.3216(16) 2_666
C17 C18 1.5329(18) .
C17 H17A 0.9900 .
C17 H17B 0.9900 .
C18 C19 1.5270(18) .
C18 H18A 0.9900 .
C18 H18B 0.9900 .
C19 C20 1.525(2) .
C19 H19A 0.9900 .
C19 H19B 0.9900 .
C20 H20A 0.9800 .
C20 H20B 0.9800 .
C20 H20C 0.9800 .
C21 C22 1.5326(17) .
C21 H21A 0.9900 .
C21 H21B 0.9900 .
C22 C23 1.5274(18) .
C22 H22A 0.9900 .
C22 H22B 0.9900 .
C23 C24 1.5254(19) .
C23 H23A 0.9900 .
C23 H23B 0.9900 .
C24 H24A 0.9800 .
C24 H24B 0.9800 .
C24 H24C 0.9800 .
C25 C26 1.5348(17) .
C25 H25A 0.9900 .
C25 H25B 0.9900 .
C26 C27 1.5247(18) .
C26 H26A 0.9900 .
C26 H26B 0.9900 .
C27 C28 1.5213(19) .
C27 H27A 0.9900 .
C27 H27B 0.9900 .
C28 H28A 0.9800 .
C28 H28B 0.9800 .
C28 H28C 0.9800 .

loop_
_geom_torsion_atom_site_label_1
_geom_torsion_atom_site_label_2
_geom_torsion_atom_site_label_3
_geom_torsion_atom_site_label_4
_geom_torsion
_geom_torsion_site_symmetry_1
_geom_torsion_site_symmetry_4
C25 Si2 O1 Si1 -52.44(15) . .
C21 Si2 O1 Si1 65.90(15) . .
C17 Si2 O1 Si1 -173.59(14) . .
N2 Si1 O1 Si2 -110.35(14) . .
N2 Si1 O1 Si2 69.65(14) 2_666 .
N4 Si1 O1 Si2 159.74(14) . .
N4 Si1 O1 Si2 -20.26(14) 2_666 .
C16 N1 C1 N2 -2.0(2) 2_666 .
C16 N1 C1 C2 177.80(11) 2_666 .
C8 N2 C1 N1 -179.08(12) . .
Si1 N2 C1 N1 2.31(18) . .
C8 N2 C1 C2 1.14(13) . .
Si1 N2 C1 C2 -177.47(8) . .
N1 C1 C2 C7 178.95(11) . .
N2 C1 C2 C7 -1.26(14) . .
N1 C1 C2 C3 -3.3(2) . .
N2 C1 C2 C3 176.48(13) . .
C7 C2 C3 C4 0.17(19) . .
C1 C2 C3 C4 -177.29(13) . .
C2 C3 C4 C5 -0.9(2) . .
C3 C4 C5 C6 0.6(2) . .
C4 C5 C6 C7 0.3(2) . .
C3 C2 C7 C6 0.82(19) . .
C1 C2 C7 C6 178.84(12) . .
C3 C2 C7 C8 -177.18(11) . .
C1 C2 C7 C8 0.84(13) . .
C5 C6 C7 C2 -1.1(2) . .
C5 C6 C7 C8 176.38(13) . .
C9 N3 C8 N2 0.6(2) . .
C9 N3 C8 C7 -178.60(11) . .
C1 N2 C8 N3 -179.90(12) . .
Si1 N2 C8 N3 -1.29(18) . .
C1 N2 C8 C7 -0.60(13) . .
Si1 N2 C8 C7 178.00(8) . .
C2 C7 C8 N3 179.16(11) . .
C6 C7 C8 N3 1.5(2) . .
C2 C7 C8 N2 -0.18(14) . .
C6 C7 C8 N2 -177.89(13) . .
C8 N3 C9 N4 -0.8(2) . .
C8 N3 C9 C10 178.07(12) . .
C16 N4 C9 N3 178.28(12) . .
Si1 N4 C9 N3 1.66(18) . .
C16 N4 C9 C10 -0.72(13) . .
Si1 N4 C9 C10 -177.34(8) . .
N3 C9 C10 C11 1.4(2) . .
N4 C9 C10 C11 -179.50(13) . .
N3 C9 C10 C15 -178.51(11) . .
N4 C9 C10 C15 0.56(14) . .
C15 C10 C11 C12 0.2(2) . .
C9 C10 C11 C12 -179.75(13) . .
C10 C11 C12 C13 -0.1(2) . .
C11 C12 C13 C14 0.1(2) . .
C12 C13 C14 C15 -0.2(2) . .
C11 C10 C15 C14 -0.3(2) . .
C9 C10 C15 C14 179.61(12) . .
C11 C10 C15 C16 179.87(12) . .
C9 C10 C15 C16 -0.18(13) . .
C13 C14 C15 C10 0.3(2) . .
C13 C14 C15 C16 -179.93(13) . .
C9 N4 C16 N1 179.93(12) . 2_666
Si1 N4 C16 N1 -3.44(18) . 2_666
C9 N4 C16 C15 0.60(13) . .
Si1 N4 C16 C15 177.24(8) . .
C10 C15 C16 N1 -179.63(11) . 2_666
C14 C15 C16 N1 0.6(2) . 2_666
C10 C15 C16 N4 -0.26(14) . .
C14 C15 C16 N4 179.99(13) . .
O1 Si2 C17 C18 29.38(11) . .
C25 Si2 C17 C18 -93.25(10) . .
C21 Si2 C17 C18 148.68(10) . .
Si2 C17 C18 C19 -173.52(9) . .
C17 C18 C19 C20 177.11(12) . .
O1 Si2 C21 C22 64.61(10) . .
C25 Si2 C21 C22 -173.42(9) . .
C17 Si2 C21 C22 -53.21(11) . .
Si2 C21 C22 C23 -173.23(9) . .
C21 C22 C23 C24 -176.10(11) . .
O1 Si2 C25 C26 -70.12(11) . .
C21 Si2 C25 C26 169.97(10) . .
C17 Si2 C25 C26 49.11(11) . .
Si2 C25 C26 C27 177.89(9) . .
C25 C26 C27 C28 -178.14(13) . .
